data_7228587
loop_
_publ_author_name
'Goswami, Pramod Kumar'
'Kumar, Vineet'
'Thaimattam, Ram'
'Ramanan , A.'

_publ_section_title
;
 Structural landscape of multicomponent solids of 5-aminosalicylic acid
;
_journal_name_full CrystEngComm
_journal_paper_doi 10.1039/C7CE01008G
_journal_year 2017
_chemical_formula_moiety 'C7 H8 N O3, H O4 S, H2 O'
_chemical_formula_sum 'C7 H11 N O8 S'
_chemical_formula_weight 269.23
_chemical_name_systematic
; 
 ? 
;
_space_group_crystal_system monoclinic
_space_group_IT_number 14
_space_group_name_Hall '-P 2ybc'
_space_group_name_H-M_alt 'P 1 21/c 1'
_symmetry_space_group_name_Hall '-P 2ybc'
_symmetry_space_group_name_H-M 'P 1 21/c 1'
_atom_sites_solution_hydrogens geom
_atom_sites_solution_primary direct
_atom_sites_solution_secondary difmap
_audit_creation_method 'SHELXTL-NT2000 ver.6.12'
_audit_update_record
;
2017-06-24 deposited with the CCDC.
2017-06-28 downloaded from the CCDC.
;
_cell_angle_alpha 90.00
_cell_angle_beta 109.272(3)
_cell_angle_gamma 90.00
_cell_formula_units_Z 4
_cell_length_a 12.419(3)
_cell_length_b 6.8084(14)
_cell_length_c 13.235(3)
_cell_measurement_reflns_used 1725
_cell_measurement_temperature 298(2)
_cell_measurement_theta_max 27.13
_cell_measurement_theta_min 3.15
_cell_volume 1056.4(4)
_computing_cell_refinement 'Bruker SMART'
_computing_data_collection 'Bruker SMART'
_computing_data_reduction 'Bruker SAINT'
_computing_molecular_graphics 'Bruker SHELXTL'
_computing_publication_material 'Bruker SHELXTL'
_computing_structure_refinement 'SHELXL-2014/7 (Sheldrick, 2014)'
_computing_structure_solution 'SHELXS-97 (Sheldrick, 1990)'
_diffrn_ambient_temperature 298(2)
_diffrn_measured_fraction_theta_full 0.996
_diffrn_measured_fraction_theta_max 0.996
_diffrn_measurement_device_type 'CCD area detector'
_diffrn_measurement_method 'phi and omega scans'
_diffrn_radiation_type MoK\a
_diffrn_radiation_wavelength 0.71073
_diffrn_reflns_av_R_equivalents 0.0282
_diffrn_reflns_av_unetI/netI 0.0339
_diffrn_reflns_Laue_measured_fraction_full 0.996
_diffrn_reflns_Laue_measured_fraction_max 0.996
_diffrn_reflns_limit_h_max 14
_diffrn_reflns_limit_h_min -13
_diffrn_reflns_limit_k_max 8
_diffrn_reflns_limit_k_min -7
_diffrn_reflns_limit_l_max 15
_diffrn_reflns_limit_l_min -15
_diffrn_reflns_number 5282
_diffrn_reflns_point_group_measured_fraction_full 0.996
_diffrn_reflns_point_group_measured_fraction_max 0.996
_diffrn_reflns_theta_full 24.993
_diffrn_reflns_theta_max 24.993
_diffrn_reflns_theta_min 1.737
_diffrn_source 'fine-focus sealed tube'
_exptl_absorpt_coefficient_mu 0.340
_exptl_absorpt_correction_T_max 0.775
_exptl_absorpt_correction_T_min 0.731
_exptl_absorpt_correction_type multi-scan
_exptl_absorpt_process_details '(SADABS; Bruker, 2000)'
_exptl_crystal_colour colorless
_exptl_crystal_density_diffrn 1.686
_exptl_crystal_density_method 'not measured'
_exptl_crystal_description needle
_exptl_crystal_F_000 560
_exptl_crystal_size_max 0.385
_exptl_crystal_size_mid 0.355
_exptl_crystal_size_min 0.298
_refine_diff_density_max 0.228
_refine_diff_density_min -0.305
_refine_diff_density_rms 0.058
_refine_ls_extinction_method none
_refine_ls_goodness_of_fit_ref 1.162
_refine_ls_hydrogen_treatment mixed
_refine_ls_matrix_type full
_refine_ls_number_parameters 166
_refine_ls_number_reflns 1848
_refine_ls_number_restraints 0
_refine_ls_restrained_S_all 1.162
_refine_ls_R_factor_all 0.0543
_refine_ls_R_factor_gt 0.0473
_refine_ls_shift/su_max 0.007
_refine_ls_shift/su_mean 0.002
_refine_ls_structure_factor_coef Fsqd
_refine_ls_weighting_details 'w=1/[\s^2^(Fo^2^)+(0.0398P)^2^+0.9379P] where P=(Fo^2^+2Fc^2^)/3'
_refine_ls_weighting_scheme calc
_refine_ls_wR_factor_gt 0.1043
_refine_ls_wR_factor_ref 0.1077
_reflns_Friedel_coverage 0.000
_reflns_number_gt 1671
_reflns_number_total 1848
_reflns_threshold_expression 'I > 2\s(I)'
_cod_data_source_file c7ce01008g2.cif
_cod_data_source_block solid2
_cod_database_code 7228587
_shelx_space_group_comment
;
The symmetry employed for this shelxl refinement is uniquely defined
by the following loop, which should always be used as a source of
symmetry information in preference to the above space-group names.
They are only intended as comments.
;

loop_
_space_group_symop_operation_xyz
'x, y, z'
'-x, y+1/2, -z+1/2'
'-x, -y, -z'
'x, -y-1/2, z-1/2'

loop_
_atom_site_label
_atom_site_type_symbol
_atom_site_fract_x
_atom_site_fract_y
_atom_site_fract_z
_atom_site_U_iso_or_equiv
_atom_site_adp_type
_atom_site_occupancy
_atom_site_site_symmetry_order
_atom_site_calc_flag
_atom_site_refinement_flags_posn
_atom_site_refinement_flags_adp
S1 S 0.62682(5) 0.19970(11) 0.35526(5) 0.0243(2) Uani 1 1 d . .
O1 O 1.17968(16) 0.6188(3) 0.32723(15) 0.0374(5) Uani 1 1 d . .
O2 O 1.09085(17) 0.6279(3) 0.44871(15) 0.0366(5) Uani 1 1 d . .
H2 H 1.1566 0.6283 0.4903 0.055 Uiso 1 1 calc R U
O3 O 1.05742(17) 0.6004(4) 0.12384(15) 0.0378(5) Uani 1 1 d . .
H3 H 1.1168 0.6032 0.1749 0.057 Uiso 1 1 calc R U
O6 O 0.55333(17) 0.2675(3) 0.24584(15) 0.0335(5) Uani 1 1 d . .
H15 H 0.5711 0.2076 0.2000 0.050 Uiso 1 1 calc R U
O8 O 0.69942(16) 0.3666(3) 0.40580(15) 0.0333(5) Uani 1 1 d . .
O7 O 0.54893(17) 0.1528(3) 0.41421(15) 0.0363(5) Uani 1 1 d . .
O5 O 0.69436(16) 0.0334(3) 0.34469(16) 0.0357(5) Uani 1 1 d . .
C1 C 0.9785(2) 0.6238(4) 0.2681(2) 0.0255(6) Uani 1 1 d . .
O4 O 0.5949(2) 0.1243(5) 0.0924(2) 0.0516(7) Uani 1 1 d . .
N1 N 0.67273(19) 0.6667(3) 0.24992(19) 0.0303(6) Uani 1 1 d . .
H1A H 0.6722 0.5751 0.2978 0.045 Uiso 1 1 calc R U
H1B H 0.6106 0.6545 0.1926 0.045 Uiso 1 1 calc R U
H1C H 0.6736 0.7852 0.2786 0.045 Uiso 1 1 calc R U
C2 C 0.9681(2) 0.6120(4) 0.1593(2) 0.0267(6) Uani 1 1 d . .
C3 C 0.8801(2) 0.6382(4) 0.2966(2) 0.0259(6) Uani 1 1 d . .
H3A H 0.8857 0.6449 0.3683 0.031 Uiso 1 1 calc R U
C4 C 0.7640(2) 0.6280(4) 0.1112(2) 0.0324(7) Uani 1 1 d . .
H4 H 0.6921 0.6289 0.0592 0.039 Uiso 1 1 calc R U
C5 C 0.7749(2) 0.6423(4) 0.2183(2) 0.0263(6) Uani 1 1 d . .
C6 C 0.8604(2) 0.6123(4) 0.0821(2) 0.0323(7) Uani 1 1 d . .
H6 H 0.8533 0.6017 0.0101 0.039 Uiso 1 1 calc R U
C7 C 1.0919(2) 0.6220(4) 0.3505(2) 0.0257(6) Uani 1 1 d . .
H2W H 0.664(4) 0.116(6) 0.113(3) 0.066(14) Uiso 1 1 d . .
H1W H 0.572(5) 0.194(8) 0.038(4) 0.10(2) Uiso 1 1 d . .

loop_
_atom_site_aniso_label
_atom_site_aniso_U_11
_atom_site_aniso_U_22
_atom_site_aniso_U_33
_atom_site_aniso_U_23
_atom_site_aniso_U_13
_atom_site_aniso_U_12
S1 0.0186(3) 0.0331(4) 0.0195(4) 0.0004(3) 0.0042(3) -0.0004(3)
O1 0.0230(11) 0.0588(15) 0.0305(11) -0.0040(10) 0.0090(9) -0.0001(10)
O2 0.0263(11) 0.0580(14) 0.0233(10) -0.0015(10) 0.0054(8) -0.0030(10)
O3 0.0285(11) 0.0583(15) 0.0281(11) -0.0012(11) 0.0112(9) 0.0008(11)
O6 0.0279(11) 0.0463(13) 0.0235(10) 0.0021(9) 0.0048(9) 0.0061(9)
O8 0.0264(11) 0.0393(12) 0.0288(11) -0.0013(9) 0.0021(9) -0.0046(9)
O7 0.0305(11) 0.0532(14) 0.0262(10) 0.0007(10) 0.0105(9) -0.0047(10)
O5 0.0294(11) 0.0383(13) 0.0357(11) -0.0014(10) 0.0058(9) 0.0061(9)
C1 0.0252(14) 0.0244(15) 0.0262(14) -0.0013(12) 0.0075(12) -0.0005(11)
O4 0.0300(14) 0.096(2) 0.0273(13) -0.0006(13) 0.0068(11) 0.0026(14)
N1 0.0229(12) 0.0298(14) 0.0375(14) -0.0009(11) 0.0091(11) -0.0006(10)
C2 0.0271(15) 0.0254(15) 0.0284(14) -0.0005(12) 0.0102(12) -0.0013(12)
C3 0.0261(15) 0.0279(15) 0.0238(13) -0.0020(12) 0.0085(12) -0.0023(12)
C4 0.0238(15) 0.0366(17) 0.0296(15) -0.0014(13) -0.0011(12) -0.0012(13)
C5 0.0231(14) 0.0213(14) 0.0348(15) -0.0013(12) 0.0098(12) -0.0005(11)
C6 0.0325(16) 0.0397(18) 0.0219(14) -0.0024(13) 0.0053(12) 0.0001(13)
C7 0.0262(15) 0.0257(15) 0.0255(14) -0.0014(12) 0.0089(12) -0.0007(11)

loop_
_atom_type_symbol
_atom_type_description
_atom_type_scat_dispersion_real
_atom_type_scat_dispersion_imag
_atom_type_scat_source
C C 0.0033 0.0016 'International Tables Vol C Tables 4.2.6.8 and 6.1.1.4'
H H 0.0000 0.0000 'International Tables Vol C Tables 4.2.6.8 and 6.1.1.4'
N N 0.0061 0.0033 'International Tables Vol C Tables 4.2.6.8 and 6.1.1.4'
O O 0.0106 0.0060 'International Tables Vol C Tables 4.2.6.8 and 6.1.1.4'
S S 0.1246 0.1234 'International Tables Vol C Tables 4.2.6.8 and 6.1.1.4'

loop_
_geom_angle_atom_site_label_1
_geom_angle_atom_site_label_2
_geom_angle_atom_site_label_3
_geom_angle
O5 S1 O7 112.81(13)
O5 S1 O8 111.25(12)
O7 S1 O8 109.91(12)
O5 S1 O6 109.53(12)
O7 S1 O6 106.37(12)
O8 S1 O6 106.67(12)
C7 O2 H2 109.5
C2 O3 H3 109.5
S1 O6 H15 109.5
C3 C1 C2 119.2(3)
C3 C1 C7 120.7(2)
C2 C1 C7 120.1(2)
H2W O4 H1W 111(5)
C5 N1 H1A 109.5
C5 N1 H1B 109.5
H1A N1 H1B 109.5
C5 N1 H1C 109.5
H1A N1 H1C 109.5
H1B N1 H1C 109.5
O3 C2 C6 116.7(2)
O3 C2 C1 123.7(2)
C6 C2 C1 119.6(3)
C5 C3 C1 119.8(3)
C5 C3 H3A 120.1
C1 C3 H3A 120.1
C6 C4 C5 119.5(3)
C6 C4 H4 120.3
C5 C4 H4 120.3
C3 C5 C4 121.3(3)
C3 C5 N1 118.8(2)
C4 C5 N1 119.9(2)
C4 C6 C2 120.6(3)
C4 C6 H6 119.7
C2 C6 H6 119.7
O1 C7 O2 123.5(3)
O1 C7 C1 121.8(2)
O2 C7 C1 114.6(2)

loop_
_geom_bond_atom_site_label_1
_geom_bond_atom_site_label_2
_geom_bond_distance
S1 O5 1.443(2)
S1 O7 1.465(2)
S1 O8 1.467(2)
S1 O6 1.5070(19)
O1 C7 1.227(3)
O2 C7 1.305(3)
O2 H2 0.8200
O3 C2 1.341(3)
O3 H3 0.8200
O6 H15 0.8200
C1 C3 1.396(4)
C1 C2 1.405(4)
C1 C7 1.470(4)
O4 H2W 0.81(4)
O4 H1W 0.83(5)
N1 C5 1.471(3)
N1 H1A 0.8900
N1 H1B 0.8900
N1 H1C 0.8900
C2 C6 1.390(4)
C3 C5 1.374(4)
C3 H3A 0.9300
C4 C6 1.377(4)
C4 C5 1.382(4)
C4 H4 0.9300
C6 H6 0.9300

loop_
_geom_hbond_atom_site_label_D
_geom_hbond_atom_site_label_H
_geom_hbond_atom_site_label_A
_geom_hbond_distance_DH
_geom_hbond_distance_HA
_geom_hbond_distance_DA
_geom_hbond_angle_DHA
_geom_hbond_site_symmetry_A
O4 H1W O7 0.83(5) 1.88(6) 2.703(4) 169(5) 4_565
O4 H1W S1 0.83(5) 2.81(5) 3.502(3) 142(5) 4_565
O4 H2W O1 0.81(4) 1.84(4) 2.646(3) 173(4) 2_745
C6 H6 O5 0.93 2.59 3.291(3) 133.1 4_565
N1 H1C O5 0.89 1.88 2.767(3) 173.2 1_565
N1 H1B O7 0.89 2.02 2.891(3) 166.5 2_655
N1 H1B S1 0.89 2.82 3.523(2) 136.8 2_655
N1 H1A O8 0.89 1.96 2.844(3) 169.9 .
N1 H1A O6 0.89 2.52 3.088(3) 121.9 .
N1 H1A S1 0.89 2.78 3.592(3) 152.8 .
O6 H15 O4 0.82 1.65 2.456(3) 168.6 .
O3 H3 O5 0.82 2.49 3.006(3) 122.1 2_755
O3 H3 O1 0.82 1.91 2.621(3) 144.5 .
O2 H2 O8 0.82 1.86 2.680(3) 175.0 3_766
O2 H2 S1 0.82 3.03 3.794(2) 157.0 3_766

loop_
_geom_torsion_atom_site_label_1
_geom_torsion_atom_site_label_2
_geom_torsion_atom_site_label_3
_geom_torsion_atom_site_label_4
_geom_torsion
C3 C1 C2 O3 179.1(3)
C7 C1 C2 O3 -0.6(4)
C3 C1 C2 C6 -0.9(4)
C7 C1 C2 C6 179.5(3)
C2 C1 C3 C5 -0.5(4)
C7 C1 C3 C5 179.1(3)
C1 C3 C5 C4 1.5(4)
C1 C3 C5 N1 -177.2(2)
C6 C4 C5 C3 -1.0(4)
C6 C4 C5 N1 177.7(3)
C5 C4 C6 C2 -0.4(5)
O3 C2 C6 C4 -178.6(3)
C1 C2 C6 C4 1.3(4)
C3 C1 C7 O1 -176.5(3)
C2 C1 C7 O1 3.2(4)
C3 C1 C7 O2 2.2(4)
C2 C1 C7 O2 -178.1(3)
